data_4088130
loop_
_publ_author_name
'Deo, Claire'
'Bogliotti, Nicolas'
'M\'etivier, R\'emi'
'Retailleau, Pascal'
'Xie, Juan'

_publ_section_title
;
 Photoswitchable Arene Ruthenium Complexes Containing o-Sulfonamide
 Azobenzene Ligands
;
_journal_issue 24
_journal_name_full Organometallics
_journal_page_first 5775
_journal_paper_doi 10.1021/acs.organomet.5b00871
_journal_volume 34
_journal_year 2015
_chemical_absolute_configuration ad
_chemical_formula_moiety 'C31 H34 Cl N3 O2 Ru S, C H2 Cl2'
_chemical_formula_sum 'C32 H36 Cl3 N3 O2 Ru S'
_chemical_formula_weight 734.12
_space_group_crystal_system monoclinic
_space_group_IT_number 4
_space_group_name_Hall 'P 2yb'
_space_group_name_H-M_alt 'P 1 21 1'
_atom_sites_solution_hydrogens geom
_audit_creation_method SHELXL-2014/7
_cell_angle_alpha 90
_cell_angle_beta 103.451(8)
_cell_angle_gamma 90
_cell_formula_units_Z 2
_cell_length_a 7.973(4)
_cell_length_b 22.520(11)
_cell_length_c 9.158(4)
_cell_measurement_temperature 293(2)
_cell_volume 1599.2(13)
_computing_structure_refinement 'SHELXL-2014/7 (Sheldrick, 2014)'
_diffrn_ambient_temperature 293(2)
_diffrn_measured_fraction_theta_full 0.987
_diffrn_measured_fraction_theta_max 0.985
_diffrn_measurement_device_type
;
Rigaku Pilatus 200K
;
_diffrn_radiation_type MoK\a
_diffrn_radiation_wavelength 0.71075
_diffrn_reflns_av_R_equivalents 0.1657
_diffrn_reflns_av_unetI/netI 0.1835
_diffrn_reflns_Laue_measured_fraction_full 0.987
_diffrn_reflns_Laue_measured_fraction_max 0.985
_diffrn_reflns_limit_h_max 9
_diffrn_reflns_limit_h_min -9
_diffrn_reflns_limit_k_max 27
_diffrn_reflns_limit_k_min -26
_diffrn_reflns_limit_l_max 10
_diffrn_reflns_limit_l_min -10
_diffrn_reflns_number 11370
_diffrn_reflns_point_group_measured_fraction_full 0.926
_diffrn_reflns_point_group_measured_fraction_max 0.922
_diffrn_reflns_theta_full 25.242
_diffrn_reflns_theta_max 25.349
_diffrn_reflns_theta_min 3.865
_exptl_absorpt_coefficient_mu 0.840
_exptl_crystal_colour brown
_exptl_crystal_density_diffrn 1.525
_exptl_crystal_description platelet
_exptl_crystal_F_000 752
_exptl_crystal_size_max 0.1
_exptl_crystal_size_mid 0.1
_exptl_crystal_size_min 0.03
_refine_diff_density_max 0.595
_refine_diff_density_min -0.488
_refine_diff_density_rms 0.107
_refine_ls_abs_structure_details
;
 Flack x determined using 836 quotients [(I+)-(I-)]/[(I+)+(I-)]
 (Parsons, Flack and Wagner, Acta Cryst. B69 (2013) 249-259).
;
_refine_ls_abs_structure_Flack 0.07(8)
_refine_ls_extinction_method none
_refine_ls_goodness_of_fit_ref 1.065
_refine_ls_hydrogen_treatment constr
_refine_ls_matrix_type full
_refine_ls_number_parameters 385
_refine_ls_number_reflns 5396
_refine_ls_number_restraints 91
_refine_ls_restrained_S_all 1.069
_refine_ls_R_factor_all 0.1716
_refine_ls_R_factor_gt 0.0808
_refine_ls_shift/su_max 0.000
_refine_ls_shift/su_mean 0.000
_refine_ls_structure_factor_coef Fsqd
_refine_ls_weighting_details 'w=1/[\s^2^(Fo^2^)+4.5278P] where P=(Fo^2^+2Fc^2^)/3'
_refine_ls_weighting_scheme calc
_refine_ls_wR_factor_gt 0.1212
_refine_ls_wR_factor_ref 0.1599
_reflns_Friedel_coverage 0.822
_reflns_Friedel_fraction_full 0.862
_reflns_Friedel_fraction_max 0.856
_reflns_number_gt 2978
_reflns_number_total 5396
_reflns_threshold_expression 'I > 2\s(I)'
_cod_data_source_file om5b00871_si_003.cif
_cod_data_source_block complex14
_cod_original_sg_symbol_H-M 'P 21'
_cod_database_code 4088130
_shelx_shelxl_version_number 2014/7
_shelx_space_group_comment
;
The symmetry employed for this shelxl refinement is uniquely defined
by the following loop, which should always be used as a source of
symmetry information in preference to the above space-group names.
They are only intended as comments.
;

loop_
_space_group_symop_operation_xyz
'x, y, z'
'-x, y+1/2, -z'

loop_
_atom_site_label
_atom_site_type_symbol
_atom_site_fract_x
_atom_site_fract_y
_atom_site_fract_z
_atom_site_U_iso_or_equiv
_atom_site_adp_type
_atom_site_occupancy
_atom_site_site_symmetry_order
_atom_site_calc_flag
_atom_site_refinement_flags_posn
_atom_site_refinement_flags_adp
Ru1 Ru 1.00538(19) 0.30703(7) 0.69345(16) 0.0451(4) Uani 1 1 d . .
Cl1 Cl 0.7619(7) 0.3416(2) 0.5057(5) 0.0562(13) Uani 1 1 d . .
S1 S 0.9792(6) 0.2031(2) 0.4221(5) 0.0490(13) Uani 1 1 d . .
O1 O 1.1062(15) 0.1572(6) 0.4221(15) 0.057(4) Uani 1 1 d . .
O2 O 0.9938(17) 0.2570(6) 0.3429(14) 0.060(4) Uani 1 1 d . .
N1 N 0.8549(19) 0.2630(7) 0.8200(18) 0.045(4) Uani 1 1 d . .
N3 N 0.9708(18) 0.2221(6) 0.5921(15) 0.040(4) Uani 1 1 d . .
N2 N 0.773(2) 0.2754(8) 0.921(2) 0.049(5) Uani 1 1 d . .
C1 C 0.934(2) 0.1784(9) 0.687(2) 0.044(5) Uani 1 1 d . .
C2 C 0.950(2) 0.1167(8) 0.677(2) 0.052(5) Uani 1 1 d . .
H2 H 0.9865 0.1013 0.5950 0.062 Uiso 1 1 calc R U
C3 C 0.914(2) 0.0781(9) 0.781(2) 0.062(6) Uani 1 1 d . .
H3 H 0.9271 0.0374 0.7699 0.074 Uiso 1 1 calc R U
C4 C 0.859(2) 0.0997(9) 0.903(2) 0.060(6) Uani 1 1 d . .
H4 H 0.8346 0.0735 0.9739 0.073 Uiso 1 1 calc R U
C5 C 0.838(2) 0.1605(9) 0.920(2) 0.053(5) Uani 1 1 d . .
H5 H 0.8010 0.1755 1.0016 0.063 Uiso 1 1 calc R U
C6 C 0.876(2) 0.1988(10) 0.810(2) 0.052(5) Uani 1 1 d . .
C7 C 0.722(3) 0.3346(10) 0.942(2) 0.044(5) Uani 1 1 d . .
C8 C 0.655(2) 0.3748(9) 0.831(2) 0.055(5) Uani 1 1 d . .
H8 H 0.6542 0.3664 0.7316 0.066 Uiso 1 1 calc R U
C9 C 0.589(3) 0.4273(10) 0.868(2) 0.063(6) Uani 1 1 d . .
H9 H 0.5470 0.4550 0.7927 0.075 Uiso 1 1 calc R U
C10 C 0.583(3) 0.4396(10) 1.011(3) 0.071(7) Uani 1 1 d . .
H10 H 0.5326 0.4746 1.0332 0.086 Uiso 1 1 calc R U
C11 C 0.653(3) 0.4002(10) 1.126(2) 0.068(6) Uani 1 1 d . .
H11 H 0.6587 0.4102 1.2251 0.082 Uiso 1 1 calc R U
C12 C 0.715(3) 0.3460(10) 1.090(2) 0.070(6) Uani 1 1 d . .
H12 H 0.7511 0.3175 1.1641 0.084 Uiso 1 1 calc R U
C13 C 1.274(3) 0.2905(10) 0.817(3) 0.071(5) Uani 1 1 d . U
C14 C 1.278(2) 0.3081(16) 0.669(2) 0.072(4) Uani 1 1 d . U
C15 C 1.193(3) 0.3602(11) 0.609(3) 0.076(5) Uani 1 1 d . U
C16 C 1.113(3) 0.3976(11) 0.700(3) 0.078(6) Uani 1 1 d . U
C17 C 1.126(3) 0.3812(11) 0.847(3) 0.068(5) Uani 1 1 d . U
C18 C 1.191(2) 0.3253(9) 0.904(2) 0.065(5) Uani 1 1 d . U
C19 C 1.348(3) 0.2299(12) 0.880(4) 0.109(8) Uani 1 1 d . U
H19A H 1.4120 0.2128 0.8145 0.164 Uiso 1 1 calc R U
H19B H 1.2545 0.2039 0.8876 0.164 Uiso 1 1 calc R U
H19C H 1.4219 0.2354 0.9781 0.164 Uiso 1 1 calc R U
C20 C 1.372(3) 0.2696(13) 0.580(3) 0.104(8) Uani 1 1 d . U
H20A H 1.3501 0.2285 0.5972 0.157 Uiso 1 1 calc R U
H20B H 1.4938 0.2771 0.6111 0.157 Uiso 1 1 calc R U
H20C H 1.3325 0.2785 0.4752 0.157 Uiso 1 1 calc R U
C21 C 1.205(4) 0.3778(14) 0.455(3) 0.128(10) Uani 1 1 d . U
H21A H 1.1187 0.4073 0.4171 0.192 Uiso 1 1 calc R U
H21B H 1.1859 0.3436 0.3910 0.192 Uiso 1 1 calc R U
H21C H 1.3171 0.3938 0.4588 0.192 Uiso 1 1 calc R U
C22 C 1.027(4) 0.4557(13) 0.652(4) 0.132(11) Uani 1 1 d . U
H22A H 1.0252 0.4627 0.5485 0.198 Uiso 1 1 calc R U
H22B H 0.9114 0.4549 0.6656 0.198 Uiso 1 1 calc R U
H22C H 1.0903 0.4870 0.7124 0.198 Uiso 1 1 calc R U
C23 C 1.071(4) 0.4244(13) 0.963(4) 0.113(9) Uani 1 1 d . U
H23A H 1.0055 0.4030 1.0210 0.169 Uiso 1 1 calc R U
H23B H 1.0020 0.4560 0.9095 0.169 Uiso 1 1 calc R U
H23C H 1.1723 0.4408 1.0282 0.169 Uiso 1 1 calc R U
C24 C 1.193(3) 0.3047(18) 1.061(2) 0.107(7) Uani 1 1 d . U
H24A H 1.1039 0.3246 1.0965 0.160 Uiso 1 1 calc R U
H24B H 1.3031 0.3136 1.1261 0.160 Uiso 1 1 calc R U
H24C H 1.1737 0.2626 1.0605 0.160 Uiso 1 1 calc R U
C25 C 0.773(2) 0.1704(8) 0.342(2) 0.044(5) Uani 1 1 d . .
C26 C 0.627(2) 0.2008(9) 0.347(2) 0.051(5) Uani 1 1 d . .
H26 H 0.6343 0.2377 0.3938 0.062 Uiso 1 1 calc R U
C27 C 0.466(3) 0.1760(9) 0.282(2) 0.057(5) Uani 1 1 d . .
H27 H 0.3652 0.1964 0.2840 0.068 Uiso 1 1 calc R U
C28 C 0.765(2) 0.1157(8) 0.274(2) 0.050(5) Uani 1 1 d . .
H28 H 0.8649 0.0947 0.2732 0.060 Uiso 1 1 calc R U
C29 C 0.458(3) 0.1214(9) 0.214(2) 0.053(5) Uani 1 1 d . .
C30 C 0.606(3) 0.0927(9) 0.208(2) 0.059(6) Uani 1 1 d . .
H30 H 0.5993 0.0565 0.1583 0.071 Uiso 1 1 calc R U
C31 C 0.282(3) 0.0940(10) 0.137(2) 0.075(7) Uani 1 1 d . .
H31A H 0.2860 0.0517 0.1507 0.113 Uiso 1 1 calc R U
H31B H 0.2557 0.1029 0.0316 0.113 Uiso 1 1 calc R U
H31C H 0.1934 0.1103 0.1808 0.113 Uiso 1 1 calc R U
Cl2 Cl 1.3997(11) 0.0770(4) 0.7589(9) 0.125(3) Uani 1 1 d . .
Cl3 Cl 1.4663(17) 0.0023(4) 0.5271(12) 0.165(4) Uani 1 1 d . .
C32 C 1.448(4) 0.0747(12) 0.584(3) 0.103(9) Uani 1 1 d . .
H32A H 1.3583 0.0948 0.5110 0.123 Uiso 1 1 calc R U
H32B H 1.5559 0.0955 0.5883 0.123 Uiso 1 1 calc R U

loop_
_atom_site_aniso_label
_atom_site_aniso_U_11
_atom_site_aniso_U_22
_atom_site_aniso_U_33
_atom_site_aniso_U_23
_atom_site_aniso_U_13
_atom_site_aniso_U_12
Ru1 0.0493(8) 0.0414(7) 0.0465(8) -0.0052(11) 0.0154(6) -0.0060(12)
Cl1 0.069(3) 0.051(3) 0.048(3) 0.003(2) 0.013(3) 0.003(3)
S1 0.049(3) 0.052(3) 0.050(3) -0.007(3) 0.019(2) -0.007(3)
O1 0.039(7) 0.062(9) 0.070(9) -0.008(7) 0.017(7) 0.005(7)
O2 0.072(9) 0.065(9) 0.051(9) 0.012(7) 0.027(7) -0.014(8)
N1 0.045(9) 0.039(9) 0.052(10) -0.005(7) 0.015(8) -0.002(8)
N3 0.046(10) 0.043(9) 0.033(8) 0.004(7) 0.012(7) -0.009(7)
N2 0.044(11) 0.056(11) 0.054(11) -0.012(9) 0.028(9) -0.004(9)
C1 0.031(10) 0.051(13) 0.046(12) -0.003(10) 0.003(9) 0.002(9)
C2 0.065(15) 0.037(11) 0.051(12) -0.008(10) 0.009(11) 0.000(10)
C3 0.066(15) 0.048(12) 0.074(16) 0.007(12) 0.020(12) 0.005(11)
C4 0.060(14) 0.052(13) 0.073(15) 0.017(12) 0.025(11) 0.001(11)
C5 0.054(13) 0.064(14) 0.044(12) 0.010(10) 0.017(10) 0.010(11)
C6 0.042(11) 0.070(15) 0.040(11) -0.001(10) 0.003(9) 0.010(11)
C7 0.036(12) 0.055(13) 0.045(12) 0.005(10) 0.017(9) 0.006(10)
C8 0.052(13) 0.055(13) 0.057(13) 0.003(11) 0.008(10) -0.002(11)
C9 0.077(16) 0.066(15) 0.045(13) 0.002(11) 0.013(11) 0.008(13)
C10 0.095(19) 0.050(14) 0.063(16) -0.006(12) 0.007(13) 0.007(13)
C11 0.078(16) 0.075(16) 0.050(14) -0.019(12) 0.013(12) 0.021(13)
C12 0.075(16) 0.063(14) 0.069(15) -0.007(12) 0.012(12) 0.021(12)
C13 0.052(11) 0.072(11) 0.088(10) -0.019(8) 0.016(8) -0.025(8)
C14 0.055(10) 0.079(10) 0.086(9) -0.022(8) 0.026(8) -0.035(10)
C15 0.063(12) 0.076(10) 0.089(11) -0.007(8) 0.018(9) -0.043(9)
C16 0.076(14) 0.063(10) 0.089(11) -0.006(8) 0.008(9) -0.028(9)
C17 0.046(11) 0.067(10) 0.088(10) -0.017(7) 0.011(8) -0.025(8)
C18 0.052(11) 0.072(10) 0.070(9) -0.009(7) 0.015(8) -0.020(8)
C19 0.071(17) 0.093(13) 0.16(2) 0.005(12) 0.013(15) -0.008(11)
C20 0.060(14) 0.124(16) 0.134(18) -0.070(13) 0.032(13) -0.034(12)
C21 0.15(2) 0.14(2) 0.103(13) 0.009(12) 0.036(13) -0.064(18)
C22 0.13(2) 0.082(13) 0.17(2) 0.017(14) 0.014(18) -0.006(14)
C23 0.092(19) 0.114(17) 0.136(18) -0.056(14) 0.036(15) -0.020(14)
C24 0.101(16) 0.139(18) 0.077(10) 0.008(13) 0.015(10) -0.01(2)
C25 0.046(12) 0.043(11) 0.046(12) -0.006(9) 0.013(9) -0.011(10)
C26 0.053(13) 0.047(12) 0.052(12) -0.008(10) 0.009(10) 0.013(11)
C27 0.047(13) 0.058(13) 0.061(14) -0.011(11) 0.006(11) 0.003(11)
C28 0.040(12) 0.046(12) 0.062(13) -0.014(10) 0.007(10) -0.007(10)
C29 0.050(14) 0.058(13) 0.046(13) 0.001(10) 0.000(10) -0.006(11)
C30 0.051(14) 0.041(12) 0.086(17) -0.025(11) 0.015(12) -0.007(11)
C31 0.059(15) 0.085(18) 0.080(17) -0.026(13) 0.013(12) -0.014(14)
Cl2 0.141(7) 0.135(7) 0.106(6) 0.016(5) 0.043(5) 0.042(6)
Cl3 0.249(13) 0.119(7) 0.128(9) -0.015(6) 0.047(8) 0.035(8)
C32 0.11(2) 0.10(2) 0.11(2) 0.038(18) 0.039(18) 0.016(18)

loop_
_atom_type_symbol
_atom_type_description
_atom_type_scat_dispersion_real
_atom_type_scat_dispersion_imag
_atom_type_scat_source
C C 0.0033 0.0016 'International Tables Vol C Tables 4.2.6.8 and 6.1.1.4'
H H 0.0000 0.0000 'International Tables Vol C Tables 4.2.6.8 and 6.1.1.4'
Cl Cl 0.1484 0.1585 'International Tables Vol C Tables 4.2.6.8 and 6.1.1.4'
N N 0.0061 0.0033 'International Tables Vol C Tables 4.2.6.8 and 6.1.1.4'
O O 0.0106 0.0060 'International Tables Vol C Tables 4.2.6.8 and 6.1.1.4'
Ru Ru -1.2594 0.8363 'International Tables Vol C Tables 4.2.6.8 and 6.1.1.4'
S S 0.1246 0.1234 'International Tables Vol C Tables 4.2.6.8 and 6.1.1.4'

loop_
_geom_angle_atom_site_label_1
_geom_angle_atom_site_label_2
_geom_angle_atom_site_label_3
_geom_angle
N1 Ru1 N3 77.4(6)
N1 Ru1 C18 87.6(7)
N3 Ru1 C18 123.4(7)
N1 Ru1 C15 167.5(8)
N3 Ru1 C15 111.7(8)
C18 Ru1 C15 80.2(8)
N1 Ru1 C16 133.6(8)
N3 Ru1 C16 149.0(8)
C18 Ru1 C16 67.9(9)
C15 Ru1 C16 38.0(8)
N1 Ru1 C13 104.3(7)
N3 Ru1 C13 94.8(7)
C18 Ru1 C13 36.9(7)
C15 Ru1 C13 67.3(9)
C16 Ru1 C13 79.6(9)
N1 Ru1 C14 138.8(10)
N3 Ru1 C14 89.8(9)
C18 Ru1 C14 67.0(7)
C15 Ru1 C14 36.9(10)
C16 Ru1 C14 67.2(11)
C13 Ru1 C14 37.2(8)
N1 Ru1 C17 102.7(7)
N3 Ru1 C17 159.8(7)
C18 Ru1 C17 37.2(8)
C15 Ru1 C17 65.7(9)
C16 Ru1 C17 36.1(8)
C13 Ru1 C17 65.4(8)
C14 Ru1 C17 76.8(9)
N1 Ru1 Cl1 94.5(4)
N3 Ru1 Cl1 88.7(4)
C18 Ru1 Cl1 147.3(6)
C15 Ru1 Cl1 94.3(7)
C16 Ru1 Cl1 87.9(7)
C13 Ru1 Cl1 161.3(6)
C14 Ru1 Cl1 124.6(7)
C17 Ru1 Cl1 111.3(7)
O2 S1 O1 117.8(8)
O2 S1 N3 106.7(8)
O1 S1 N3 111.9(8)
O2 S1 C25 108.4(9)
O1 S1 C25 106.4(8)
N3 S1 C25 105.1(8)
N2 N1 C6 110.4(15)
N2 N1 Ru1 138.3(13)
C6 N1 Ru1 110.1(11)
C1 N3 S1 118.3(12)
C1 N3 Ru1 112.9(11)
S1 N3 Ru1 128.8(8)
N1 N2 C7 121.2(16)
C6 C1 N3 115.6(17)
C6 C1 C2 116.0(18)
N3 C1 C2 128.4(17)
C3 C2 C1 122.8(18)
C2 C3 C4 119.9(19)
C3 C4 C5 120.3(18)
C4 C5 C6 118.1(18)
C1 C6 C5 122.8(19)
C1 C6 N1 116.4(17)
C5 C6 N1 120.8(17)
C8 C7 C12 120(2)
C8 C7 N2 126(2)
C12 C7 N2 112.8(19)
C9 C8 C7 120(2)
C10 C9 C8 121(2)
C9 C10 C11 120(2)
C12 C11 C10 119(2)
C11 C12 C7 119(2)
C18 C13 C14 120(2)
C18 C13 C19 118(2)
C14 C13 C19 121(2)
C18 C13 Ru1 70.3(12)
C14 C13 Ru1 72.3(12)
C19 C13 Ru1 125.4(14)
C15 C14 C13 120(2)
C15 C14 C20 122(2)
C13 C14 C20 119(3)
C15 C14 Ru1 69.8(13)
C13 C14 Ru1 70.4(10)
C20 C14 Ru1 131.7(16)
C14 C15 C16 120(2)
C14 C15 C21 118(2)
C16 C15 C21 122(3)
C14 C15 Ru1 73.3(12)
C16 C15 Ru1 71.6(13)
C21 C15 Ru1 132.6(17)
C17 C16 C15 118(3)
C17 C16 C22 116(3)
C15 C16 C22 126(3)
C17 C16 Ru1 73.7(14)
C15 C16 Ru1 70.4(13)
C22 C16 Ru1 131(2)
C16 C17 C18 122(2)
C16 C17 C23 122(3)
C18 C17 C23 116(2)
C16 C17 Ru1 70.2(13)
C18 C17 Ru1 68.6(12)
C23 C17 Ru1 137.5(15)
C13 C18 C17 119(2)
C13 C18 C24 118(2)
C17 C18 C24 123(2)
C13 C18 Ru1 72.8(13)
C17 C18 Ru1 74.2(13)
C24 C18 Ru1 129.8(15)
C26 C25 C28 120.8(18)
C26 C25 S1 119.4(14)
C28 C25 S1 119.8(15)
C25 C26 C27 119.6(18)
C29 C27 C26 119.3(19)
C30 C28 C25 118.8(18)
C30 C29 C27 119.9(19)
C30 C29 C31 119.8(19)
C27 C29 C31 120.2(19)
C29 C30 C28 121.5(18)
Cl3 C32 Cl2 111.0(15)

loop_
_geom_bond_atom_site_label_1
_geom_bond_atom_site_label_2
_geom_bond_distance
Ru1 N1 2.101(15)
Ru1 N3 2.116(14)
Ru1 C18 2.18(2)
Ru1 C15 2.19(2)
Ru1 C16 2.21(2)
Ru1 C13 2.21(2)
Ru1 C14 2.236(18)
Ru1 C17 2.25(2)
Ru1 Cl1 2.403(5)
S1 O2 1.432(13)
S1 O1 1.446(13)
S1 N3 1.631(14)
S1 C25 1.793(18)
N1 N2 1.277(19)
N1 C6 1.46(2)
N3 C1 1.39(2)
N2 C7 1.42(2)
C1 C6 1.39(2)
C1 C2 1.40(2)
C2 C3 1.37(2)
C3 C4 1.38(2)
C4 C5 1.39(3)
C5 C6 1.41(3)
C7 C8 1.37(3)
C7 C12 1.39(3)
C8 C9 1.37(3)
C9 C10 1.35(3)
C10 C11 1.39(3)
C11 C12 1.38(3)
C13 C18 1.39(3)
C13 C14 1.42(3)
C13 C19 1.54(3)
C14 C15 1.40(4)
C14 C20 1.51(3)
C15 C16 1.43(3)
C15 C21 1.49(3)
C16 C17 1.38(3)
C16 C22 1.49(4)
C17 C18 1.41(3)
C17 C23 1.57(3)
C18 C24 1.51(3)
C25 C26 1.36(2)
C25 C28 1.37(2)
C26 C27 1.40(2)
C27 C29 1.37(3)
C28 C30 1.37(2)
C29 C30 1.35(2)
C29 C31 1.55(3)
Cl2 C32 1.74(3)
Cl3 C32 1.73(3)
